data_4118965
loop_
_publ_author_name
'Phillip J. Milner'
'Thomas J. Maimone'
'Mingjuan Su'
'Jiahao Chen'
'Peter M\"uller'
'Stephen L. Buchwald'

_publ_section_title
;
 Investigating the Dearomative Rearrangement of Biaryl Phosphine-Ligated
 Pd(II) Complexes
;
_journal_name_full 'Journal of the American Chemical Society'
_journal_page_first 19922
_journal_page_last 19934
_journal_paper_doi 10.1021/ja310351e
_journal_volume 134
_journal_year 2012
_chemical_formula_sum 'C37.5 H55 Br Cl O2 P Pd'
_chemical_formula_weight 790.54
_chemical_name_systematic
; 
 ? 
;
_space_group_IT_number 2
_symmetry_cell_setting triclinic
_symmetry_space_group_name_Hall '-P 1'
_symmetry_space_group_name_H-M 'P -1'
_atom_sites_solution_hydrogens geom
_atom_sites_solution_primary direct
_atom_sites_solution_secondary difmap
_audit_creation_method SHELXL-97
_cell_angle_alpha 87.071(2)
_cell_angle_beta 89.873(2)
_cell_angle_gamma 71.791(2)
_cell_formula_units_Z 2
_cell_length_a 11.6090(10)
_cell_length_b 12.4243(11)
_cell_length_c 13.6746(13)
_cell_measurement_reflns_used 9516
_cell_measurement_temperature 100(2)
_cell_measurement_theta_max 31.48
_cell_measurement_theta_min 2.36
_cell_volume 1870.9(3)
_computing_cell_refinement 'SAINT 7.46A (Bruker-AXS, 2010)'
_computing_data_collection 'APEX2 v2010.7.0 (Bruker-AXS, 2010)'
_computing_data_reduction 'SAINT 7.46A (Bruker-AXS, 2010)'
_computing_molecular_graphics 'Bruker SHELXTL'
_computing_publication_material 'Bruker SHELXTL'
_computing_structure_refinement 'SHELXL-97 (Sheldrick, 2008)'
_computing_structure_solution 'SHELXS-97 (Sheldrick, 2008)'
_diffrn_ambient_temperature 100(2)
_diffrn_detector_area_resol_mean 8.3
_diffrn_measured_fraction_theta_full 1.000
_diffrn_measured_fraction_theta_max 1.000
_diffrn_measurement_device_type 'Bruker Smart APEX2 CCD'
_diffrn_measurement_method '\f and \w scans'
_diffrn_radiation_monochromator 'Incoatech ImuS multilayer optics'
_diffrn_radiation_source 'ImuS micro-focus sealed tube'
_diffrn_radiation_type MoK\a
_diffrn_radiation_wavelength 0.71073
_diffrn_reflns_av_R_equivalents 0.0429
_diffrn_reflns_av_sigmaI/netI 0.0170
_diffrn_reflns_limit_h_max 16
_diffrn_reflns_limit_h_min -16
_diffrn_reflns_limit_k_max 18
_diffrn_reflns_limit_k_min -18
_diffrn_reflns_limit_l_max 19
_diffrn_reflns_limit_l_min -19
_diffrn_reflns_number 174803
_diffrn_reflns_theta_full 31.00
_diffrn_reflns_theta_max 31.00
_diffrn_reflns_theta_min 1.49
_exptl_absorpt_coefficient_mu 1.708
_exptl_absorpt_correction_T_max 0.9195
_exptl_absorpt_correction_T_min 0.7837
_exptl_absorpt_correction_type multi-scan
_exptl_absorpt_process_details 'SADABS (Sheldrick, 2009)'
_exptl_crystal_colour yellow
_exptl_crystal_density_diffrn 1.403
_exptl_crystal_description plate
_exptl_crystal_F_000 818
_exptl_crystal_size_max 0.15
_exptl_crystal_size_mid 0.10
_exptl_crystal_size_min 0.05
_refine_diff_density_max 1.522
_refine_diff_density_min -0.568
_refine_diff_density_rms 0.066
_refine_ls_extinction_method none
_refine_ls_goodness_of_fit_ref 1.044
_refine_ls_hydrogen_treatment constr
_refine_ls_matrix_type full
_refine_ls_number_parameters 430
_refine_ls_number_reflns 11898
_refine_ls_number_restraints 9
_refine_ls_restrained_S_all 1.044
_refine_ls_R_factor_all 0.0305
_refine_ls_R_factor_gt 0.0249
_refine_ls_shift/su_max 0.009
_refine_ls_shift/su_mean 0.000
_refine_ls_structure_factor_coef Fsqd
_refine_ls_weighting_details 'calc w=1/[\s^2^(Fo^2^)+(0.0277P)^2^+1.4063P] where P=(Fo^2^+2Fc^2^)/3'
_refine_ls_weighting_scheme calc
_refine_ls_wR_factor_gt 0.0620
_refine_ls_wR_factor_ref 0.0649
_reflns_number_gt 10635
_reflns_number_total 11898
_reflns_threshold_expression >2sigma(I)
_cod_data_source_file ja310351e_si_001_03.cif
_cod_data_source_block x11193
_cod_original_formula_sum 'C37.50 H55 Br Cl O2 P Pd'
_cod_database_code 4118965

loop_
_symmetry_equiv_pos_as_xyz
'x, y, z'
'-x, -y, -z'

loop_
_atom_site_label
_atom_site_type_symbol
_atom_site_fract_x
_atom_site_fract_y
_atom_site_fract_z
_atom_site_U_iso_or_equiv
_atom_site_adp_type
_atom_site_occupancy
_atom_site_symmetry_multiplicity
_atom_site_calc_flag
_atom_site_refinement_flags
_atom_site_disorder_assembly
_atom_site_disorder_group
Br1 Br 0.49656(15) 0.3915(3) 0.3056(4) 0.0348(4) Uani 0.754(15) 1 d PDU A 1
Br1A Br 0.4903(3) 0.4087(3) 0.2796(5) 0.0255(5) Uani 0.246(15) 1 d PDU A 2
Pd1 Pd 0.708565(9) 0.331821(9) 0.250851(8) 0.01635(3) Uani 1 1 d DU . .
P1 P 0.91754(3) 0.24394(3) 0.23784(3) 0.01460(6) Uani 1 1 d . A .
C1 C 0.98233(13) 0.14165(12) 0.34844(11) 0.0190(2) Uani 1 1 d . . .
C2 C 1.09602(14) 0.04136(13) 0.33037(13) 0.0257(3) Uani 1 1 d . A .
H2A H 1.1621 0.0701 0.3089 0.039 Uiso 1 1 calc R . .
H2B H 1.0782 -0.0043 0.2796 0.039 Uiso 1 1 calc R . .
H2C H 1.1203 -0.0057 0.3911 0.039 Uiso 1 1 calc R . .
C3 C 1.01141(14) 0.20795(13) 0.43176(11) 0.0232(3) Uani 1 1 d . A .
H3A H 1.0413 0.1563 0.4892 0.035 Uiso 1 1 calc R . .
H3B H 0.9378 0.2681 0.4487 0.035 Uiso 1 1 calc R . .
H3C H 1.0737 0.2417 0.4105 0.035 Uiso 1 1 calc R . .
C4 C 0.88285(14) 0.09256(14) 0.38441(12) 0.0256(3) Uani 1 1 d . A .
H4A H 0.8628 0.0491 0.3329 0.038 Uiso 1 1 calc R . .
H4B H 0.8104 0.1546 0.4003 0.038 Uiso 1 1 calc R . .
H4C H 0.9119 0.0426 0.4430 0.038 Uiso 1 1 calc R . .
C5 C 0.96832(13) 0.16920(12) 0.11965(11) 0.0201(3) Uani 1 1 d . . .
C6 C 1.10393(14) 0.13301(14) 0.09486(12) 0.0251(3) Uani 1 1 d . A .
H6A H 1.1163 0.0970 0.0319 0.038 Uiso 1 1 calc R . .
H6B H 1.1503 0.0791 0.1462 0.038 Uiso 1 1 calc R . .
H6C H 1.1316 0.1999 0.0906 0.038 Uiso 1 1 calc R . .
C7 C 0.92643(14) 0.06247(13) 0.12091(12) 0.0255(3) Uani 1 1 d . A .
H7A H 0.8468 0.0791 0.1515 0.038 Uiso 1 1 calc R . .
H7B H 0.9852 0.0000 0.1584 0.038 Uiso 1 1 calc R . .
H7C H 0.9208 0.0407 0.0536 0.038 Uiso 1 1 calc R . .
C8 C 0.90266(15) 0.25385(15) 0.03653(11) 0.0262(3) Uani 1 1 d . A .
H8A H 0.9379 0.3159 0.0299 0.039 Uiso 1 1 calc R . .
H8B H 0.8163 0.2846 0.0516 0.039 Uiso 1 1 calc R . .
H8C H 0.9118 0.2151 -0.0250 0.039 Uiso 1 1 calc R . .
C11 C 0.98327(11) 0.36130(11) 0.24172(9) 0.0139(2) Uani 1 1 d . . .
C12 C 1.11000(12) 0.34354(12) 0.24336(10) 0.0157(2) Uani 1 1 d . A .
O1 O 1.18227(9) 0.23315(9) 0.25296(8) 0.0220(2) Uani 1 1 d . . .
C17 C 1.31068(13) 0.20994(14) 0.24770(13) 0.0267(3) Uani 1 1 d . A .
H17A H 1.3308 0.2420 0.1855 0.040 Uiso 1 1 calc R . .
H17B H 1.3506 0.1277 0.2519 0.040 Uiso 1 1 calc R . .
H17C H 1.3387 0.2442 0.3021 0.040 Uiso 1 1 calc R . .
C13 C 1.15594(12) 0.43403(12) 0.23988(10) 0.0171(2) Uani 1 1 d . . .
H13 H 1.2410 0.4207 0.2378 0.020 Uiso 1 1 calc R A .
C14 C 1.07705(12) 0.54430(12) 0.23953(10) 0.0181(2) Uani 1 1 d . A .
H14 H 1.1082 0.6066 0.2354 0.022 Uiso 1 1 calc R . .
O2 O 0.86996(9) 0.66976(9) 0.25184(8) 0.0213(2) Uani 1 1 d . A .
C18 C 0.91548(16) 0.76335(14) 0.25339(16) 0.0328(4) Uani 1 1 d . . .
H18A H 0.9720 0.7523 0.3089 0.049 Uiso 1 1 calc R . .
H18B H 0.8480 0.8333 0.2601 0.049 Uiso 1 1 calc R . .
H18C H 0.9578 0.7690 0.1922 0.049 Uiso 1 1 calc R . .
C15 C 0.95315(12) 0.56368(11) 0.24511(10) 0.0161(2) Uani 1 1 d . . .
C16 C 0.90401(11) 0.47289(11) 0.24523(9) 0.0134(2) Uani 1 1 d . A .
C21 C 0.76795(11) 0.50841(11) 0.25441(9) 0.0140(2) Uani 1 1 d . A .
C22 C 0.71826(12) 0.53255(11) 0.34910(10) 0.0164(2) Uani 1 1 d . . .
C27 C 0.79479(13) 0.49273(13) 0.44190(10) 0.0192(3) Uani 1 1 d . A .
H27 H 0.8758 0.4415 0.4228 0.023 Uiso 1 1 calc R . .
C28 C 0.73857(15) 0.42480(15) 0.51364(11) 0.0260(3) Uani 1 1 d . . .
H28A H 0.6612 0.4745 0.5369 0.039 Uiso 1 1 calc R A .
H28B H 0.7940 0.3946 0.5695 0.039 Uiso 1 1 calc R . .
H28C H 0.7246 0.3619 0.4803 0.039 Uiso 1 1 calc R . .
C29 C 0.81512(18) 0.59348(15) 0.49163(12) 0.0307(3) Uani 1 1 d . . .
H29A H 0.8489 0.6371 0.4444 0.046 Uiso 1 1 calc R A .
H29B H 0.8718 0.5653 0.5470 0.046 Uiso 1 1 calc R . .
H29C H 0.7376 0.6424 0.5153 0.046 Uiso 1 1 calc R . .
C23 C 0.59863(13) 0.60276(12) 0.35709(11) 0.0195(3) Uani 1 1 d . A .
H23 H 0.5652 0.6169 0.4204 0.023 Uiso 1 1 calc R . .
C24 C 0.52717(12) 0.65238(12) 0.27572(11) 0.0203(3) Uani 1 1 d . . .
C30 C 0.40013(13) 0.73356(14) 0.28744(13) 0.0262(3) Uani 1 1 d . A .
H30 H 0.3764 0.7262 0.3572 0.031 Uiso 1 1 calc R . .
C31 C 0.4008(2) 0.85475(18) 0.2665(3) 0.0761(11) Uani 1 1 d . . .
H31A H 0.4315 0.8622 0.2005 0.114 Uiso 1 1 calc R A .
H31B H 0.4533 0.8733 0.3146 0.114 Uiso 1 1 calc R . .
H31C H 0.3181 0.9069 0.2709 0.114 Uiso 1 1 calc R . .
C32 C 0.30613(17) 0.7099(2) 0.22316(19) 0.0516(6) Uani 1 1 d . . .
H32A H 0.3226 0.7246 0.1543 0.077 Uiso 1 1 calc R A .
H32B H 0.2253 0.7594 0.2395 0.077 Uiso 1 1 calc R . .
H32C H 0.3095 0.6304 0.2339 0.077 Uiso 1 1 calc R . .
C25 C 0.57644(12) 0.62874(12) 0.18283(11) 0.0203(3) Uani 1 1 d . A .
H25 H 0.5276 0.6611 0.1266 0.024 Uiso 1 1 calc R . .
C26 C 0.69427(12) 0.55961(12) 0.17030(10) 0.0165(2) Uani 1 1 d . . .
C33 C 0.74567(13) 0.54564(13) 0.06757(10) 0.0199(3) Uani 1 1 d . A .
H33 H 0.8236 0.4817 0.0713 0.024 Uiso 1 1 calc R . .
C34 C 0.66141(14) 0.51562(14) -0.00494(11) 0.0246(3) Uani 1 1 d . . .
H34A H 0.5921 0.5831 -0.0215 0.037 Uiso 1 1 calc R A .
H34B H 0.6323 0.4557 0.0249 0.037 Uiso 1 1 calc R . .
H34C H 0.7059 0.4889 -0.0645 0.037 Uiso 1 1 calc R . .
C35 C 0.77394(18) 0.65207(16) 0.02835(12) 0.0310(4) Uani 1 1 d . . .
H35A H 0.6993 0.7167 0.0254 0.046 Uiso 1 1 calc R A .
H35B H 0.8076 0.6399 -0.0374 0.046 Uiso 1 1 calc R . .
H35C H 0.8330 0.6677 0.0719 0.046 Uiso 1 1 calc R . .
C41 C 0.65705(13) 0.20394(12) 0.20091(11) 0.0207(3) Uani 1 1 d . A .
C42 C 0.64254(14) 0.11357(14) 0.25888(12) 0.0255(3) Uani 1 1 d . . .
H42 H 0.6540 0.1113 0.3278 0.031 Uiso 1 1 calc R A .
C43 C 0.61140(15) 0.02650(14) 0.21652(15) 0.0310(4) Uani 1 1 d . A .
H43 H 0.6053 -0.0362 0.2565 0.037 Uiso 1 1 calc R . .
C44 C 0.58945(17) 0.03056(16) 0.11726(15) 0.0349(4) Uani 1 1 d . . .
H44 H 0.5713 -0.0303 0.0884 0.042 Uiso 1 1 calc R A .
C45 C 0.59399(17) 0.12391(17) 0.06011(14) 0.0346(4) Uani 1 1 d . A .
H45 H 0.5747 0.1291 -0.0078 0.041 Uiso 1 1 calc R . .
C46 C 0.62674(14) 0.21065(14) 0.10160(12) 0.0264(3) Uani 1 1 d . . .
H46 H 0.6284 0.2750 0.0618 0.032 Uiso 1 1 calc R A .
C1S C 0.4770(4) 0.1167(5) 0.4935(4) 0.0595(14) Uani 0.50 1 d P B -1
H1S1 H 0.4759 0.1730 0.5425 0.071 Uiso 0.50 1 calc PR B -1
H1S2 H 0.4799 0.1526 0.4277 0.071 Uiso 0.50 1 calc PR B -1
Cl1S Cl 0.34526(12) 0.07916(12) 0.50297(11) 0.0547(3) Uani 0.50 1 d P B -1
Cl2S Cl 0.60840(12) -0.00273(17) 0.51279(10) 0.0731(5) Uani 0.50 1 d P B -1

loop_
_atom_site_aniso_label
_atom_site_aniso_U_11
_atom_site_aniso_U_22
_atom_site_aniso_U_33
_atom_site_aniso_U_23
_atom_site_aniso_U_13
_atom_site_aniso_U_12
Br1 0.0155(2) 0.0322(5) 0.0627(10) -0.0246(6) 0.0153(4) -0.0129(3)
Br1A 0.0117(4) 0.0265(6) 0.0399(12) -0.0054(8) 0.0027(6) -0.0077(4)
Pd1 0.01026(5) 0.01755(5) 0.02256(5) -0.00568(4) 0.00221(3) -0.00554(3)
P1 0.01145(14) 0.01495(14) 0.01829(15) -0.00415(12) 0.00142(11) -0.00491(11)
C1 0.0166(6) 0.0157(6) 0.0243(6) 0.0006(5) -0.0006(5) -0.0048(5)
C2 0.0213(7) 0.0178(6) 0.0352(8) 0.0007(6) 0.0000(6) -0.0024(5)
C3 0.0254(7) 0.0213(7) 0.0216(6) 0.0008(5) -0.0031(5) -0.0057(6)
C4 0.0221(7) 0.0245(7) 0.0312(8) 0.0061(6) 0.0004(6) -0.0098(6)
C5 0.0181(6) 0.0216(6) 0.0226(6) -0.0093(5) 0.0045(5) -0.0080(5)
C6 0.0204(7) 0.0262(7) 0.0318(8) -0.0123(6) 0.0098(6) -0.0102(6)
C7 0.0226(7) 0.0236(7) 0.0337(8) -0.0126(6) 0.0053(6) -0.0107(6)
C8 0.0287(8) 0.0323(8) 0.0196(6) -0.0060(6) 0.0027(6) -0.0117(6)
C11 0.0118(5) 0.0166(6) 0.0142(5) -0.0031(4) 0.0007(4) -0.0055(4)
C12 0.0115(5) 0.0187(6) 0.0172(6) -0.0038(5) 0.0010(4) -0.0046(5)
O1 0.0101(4) 0.0181(5) 0.0371(6) -0.0051(4) 0.0010(4) -0.0030(4)
C17 0.0095(6) 0.0257(7) 0.0427(9) -0.0028(6) 0.0017(6) -0.0023(5)
C13 0.0119(5) 0.0227(6) 0.0183(6) -0.0020(5) 0.0006(4) -0.0078(5)
C14 0.0160(6) 0.0200(6) 0.0209(6) 0.0006(5) -0.0005(5) -0.0096(5)
O2 0.0178(5) 0.0141(4) 0.0323(5) -0.0025(4) -0.0013(4) -0.0053(4)
C18 0.0276(8) 0.0160(7) 0.0567(11) -0.0037(7) -0.0014(7) -0.0094(6)
C15 0.0152(6) 0.0159(6) 0.0174(6) -0.0008(4) -0.0007(4) -0.0052(5)
C16 0.0113(5) 0.0169(6) 0.0124(5) -0.0017(4) 0.0009(4) -0.0048(4)
C21 0.0112(5) 0.0146(5) 0.0165(5) -0.0017(4) 0.0010(4) -0.0043(4)
C22 0.0150(6) 0.0173(6) 0.0174(6) -0.0036(5) 0.0020(4) -0.0054(5)
C27 0.0189(6) 0.0235(7) 0.0146(6) -0.0034(5) 0.0012(5) -0.0056(5)
C28 0.0266(7) 0.0318(8) 0.0179(6) 0.0006(6) 0.0055(5) -0.0073(6)
C29 0.0411(10) 0.0325(8) 0.0214(7) -0.0064(6) -0.0043(6) -0.0149(7)
C23 0.0157(6) 0.0196(6) 0.0225(6) -0.0050(5) 0.0049(5) -0.0040(5)
C24 0.0124(6) 0.0178(6) 0.0303(7) -0.0026(5) 0.0021(5) -0.0040(5)
C30 0.0133(6) 0.0230(7) 0.0399(9) -0.0032(6) 0.0045(6) -0.0021(5)
C31 0.0282(10) 0.0220(9) 0.172(3) 0.0031(14) 0.0288(15) 0.0002(8)
C32 0.0133(7) 0.0685(15) 0.0660(14) -0.0203(12) -0.0030(8) -0.0001(8)
C25 0.0130(6) 0.0214(6) 0.0244(7) 0.0025(5) -0.0024(5) -0.0028(5)
C26 0.0136(5) 0.0187(6) 0.0177(6) 0.0002(5) -0.0007(4) -0.0058(5)
C33 0.0180(6) 0.0268(7) 0.0162(6) 0.0003(5) -0.0008(5) -0.0091(5)
C34 0.0235(7) 0.0323(8) 0.0196(6) 0.0001(6) -0.0041(5) -0.0112(6)
C35 0.0402(9) 0.0395(9) 0.0210(7) 0.0010(6) 0.0022(6) -0.0241(8)
C41 0.0145(6) 0.0208(6) 0.0289(7) -0.0057(5) 0.0009(5) -0.0077(5)
C42 0.0215(7) 0.0271(7) 0.0318(8) -0.0017(6) 0.0006(6) -0.0134(6)
C43 0.0220(7) 0.0238(7) 0.0509(10) -0.0010(7) -0.0022(7) -0.0126(6)
C44 0.0280(8) 0.0291(8) 0.0522(11) -0.0136(8) -0.0013(7) -0.0140(7)
C45 0.0327(9) 0.0424(10) 0.0357(9) -0.0104(7) -0.0058(7) -0.0207(8)
C46 0.0228(7) 0.0284(8) 0.0315(8) -0.0025(6) -0.0048(6) -0.0130(6)
C1S 0.045(3) 0.068(3) 0.063(3) 0.034(3) -0.019(2) -0.019(2)
Cl1S 0.0430(6) 0.0515(7) 0.0704(8) 0.0011(6) -0.0009(5) -0.0165(5)
Cl2S 0.0411(6) 0.1055(13) 0.0517(7) 0.0308(8) -0.0071(5) 0.0018(7)

loop_
_atom_type_symbol
_atom_type_description
_atom_type_scat_dispersion_real
_atom_type_scat_dispersion_imag
_atom_type_scat_source
C C 0.0033 0.0016 'International Tables Vol C Tables 4.2.6.8 and 6.1.1.4'
H H 0.0000 0.0000 'International Tables Vol C Tables 4.2.6.8 and 6.1.1.4'
O O 0.0106 0.0060 'International Tables Vol C Tables 4.2.6.8 and 6.1.1.4'
P P 0.1023 0.0942 'International Tables Vol C Tables 4.2.6.8 and 6.1.1.4'
Br Br -0.2901 2.4595 'International Tables Vol C Tables 4.2.6.8 and 6.1.1.4'
Pd Pd -0.9988 1.0072 'International Tables Vol C Tables 4.2.6.8 and 6.1.1.4'
Cl Cl 0.1484 0.1585 'International Tables Vol C Tables 4.2.6.8 and 6.1.1.4'

loop_
_geom_angle_atom_site_label_1
_geom_angle_atom_site_label_2
_geom_angle_atom_site_label_3
_geom_angle
C41 Pd1 P1 96.65(4)
C41 Pd1 Br1A 81.31(8)
P1 Pd1 Br1A 173.66(16)
C41 Pd1 Br1 80.95(5)
P1 Pd1 Br1 164.46(13)
Br1A Pd1 Br1 9.34(6)
C41 Pd1 C21 161.22(5)
P1 Pd1 C21 83.39(3)
Br1A Pd1 C21 100.49(10)
Br1 Pd1 C21 103.84(5)
C11 P1 C5 107.66(6)
C11 P1 C1 107.19(6)
C5 P1 C1 109.85(7)
C11 P1 Pd1 104.45(4)
C5 P1 Pd1 115.47(5)
C1 P1 Pd1 111.69(5)
C4 C1 C2 107.51(12)
C4 C1 C3 107.54(13)
C2 C1 C3 108.12(12)
C4 C1 P1 107.47(10)
C2 C1 P1 116.40(11)
C3 C1 P1 109.47(9)
C1 C2 H2A 109.5
C1 C2 H2B 109.5
H2A C2 H2B 109.5
C1 C2 H2C 109.5
H2A C2 H2C 109.5
H2B C2 H2C 109.5
C1 C3 H3A 109.5
C1 C3 H3B 109.5
H3A C3 H3B 109.5
C1 C3 H3C 109.5
H3A C3 H3C 109.5
H3B C3 H3C 109.5
C1 C4 H4A 109.5
C1 C4 H4B 109.5
H4A C4 H4B 109.5
C1 C4 H4C 109.5
H4A C4 H4C 109.5
H4B C4 H4C 109.5
C8 C5 C6 106.19(13)
C8 C5 C7 109.88(12)
C6 C5 C7 108.01(12)
C8 C5 P1 105.75(10)
C6 C5 P1 118.56(10)
C7 C5 P1 108.26(10)
C5 C6 H6A 109.5
C5 C6 H6B 109.5
H6A C6 H6B 109.5
C5 C6 H6C 109.5
H6A C6 H6C 109.5
H6B C6 H6C 109.5
C5 C7 H7A 109.5
C5 C7 H7B 109.5
H7A C7 H7B 109.5
C5 C7 H7C 109.5
H7A C7 H7C 109.5
H7B C7 H7C 109.5
C5 C8 H8A 109.5
C5 C8 H8B 109.5
H8A C8 H8B 109.5
C5 C8 H8C 109.5
H8A C8 H8C 109.5
H8B C8 H8C 109.5
C16 C11 C12 118.64(12)
C16 C11 P1 118.50(9)
C12 C11 P1 122.85(10)
O1 C12 C13 122.75(12)
O1 C12 C11 116.00(12)
C13 C12 C11 121.18(12)
C12 O1 C17 118.30(11)
O1 C17 H17A 109.5
O1 C17 H17B 109.5
H17A C17 H17B 109.5
O1 C17 H17C 109.5
H17A C17 H17C 109.5
H17B C17 H17C 109.5
C12 C13 C14 119.75(12)
C12 C13 H13 120.1
C14 C13 H13 120.1
C15 C14 C13 120.17(12)
C15 C14 H14 119.9
C13 C14 H14 119.9
C15 O2 C18 117.33(12)
O2 C18 H18A 109.5
O2 C18 H18B 109.5
H18A C18 H18B 109.5
O2 C18 H18C 109.5
H18A C18 H18C 109.5
H18B C18 H18C 109.5
O2 C15 C14 123.57(12)
O2 C15 C16 115.42(11)
C14 C15 C16 121.00(12)
C11 C16 C15 118.99(11)
C11 C16 C21 126.74(11)
C15 C16 C21 114.20(11)
C22 C21 C26 118.63(12)
C22 C21 C16 117.89(11)
C26 C21 C16 118.72(11)
C22 C21 Pd1 92.26(8)
C26 C21 Pd1 92.75(8)
C16 C21 Pd1 106.76(8)
C23 C22 C21 119.23(12)
C23 C22 C27 118.69(12)
C21 C22 C27 121.86(12)
C22 C27 C29 110.84(12)
C22 C27 C28 111.88(12)
C29 C27 C28 110.56(12)
C22 C27 H27 107.8
C29 C27 H27 107.8
C28 C27 H27 107.8
C27 C28 H28A 109.5
C27 C28 H28B 109.5
H28A C28 H28B 109.5
C27 C28 H28C 109.5
H28A C28 H28C 109.5
H28B C28 H28C 109.5
C27 C29 H29A 109.5
C27 C29 H29B 109.5
H29A C29 H29B 109.5
C27 C29 H29C 109.5
H29A C29 H29C 109.5
H29B C29 H29C 109.5
C24 C23 C22 122.18(13)
C24 C23 H23 118.9
C22 C23 H23 118.9
C23 C24 C25 118.39(13)
C23 C24 C30 120.65(14)
C25 C24 C30 120.92(14)
C32 C30 C24 113.62(15)
C32 C30 C31 109.7(2)
C24 C30 C31 109.44(14)
C32 C30 H30 108.0
C24 C30 H30 108.0
C31 C30 H30 108.0
C30 C31 H31A 109.5
C30 C31 H31B 109.5
H31A C31 H31B 109.5
C30 C31 H31C 109.5
H31A C31 H31C 109.5
H31B C31 H31C 109.5
C30 C32 H32A 109.5
C30 C32 H32B 109.5
H32A C32 H32B 109.5
C30 C32 H32C 109.5
H32A C32 H32C 109.5
H32B C32 H32C 109.5
C26 C25 C24 122.03(13)
C26 C25 H25 119.0
C24 C25 H25 119.0
C25 C26 C21 119.50(12)
C25 C26 C33 119.27(12)
C21 C26 C33 121.11(12)
C26 C33 C35 111.58(13)
C26 C33 C34 112.55(12)
C35 C33 C34 109.45(12)
C26 C33 H33 107.7
C35 C33 H33 107.7
C34 C33 H33 107.7
C33 C34 H34A 109.5
C33 C34 H34B 109.5
H34A C34 H34B 109.5
C33 C34 H34C 109.5
H34A C34 H34C 109.5
H34B C34 H34C 109.5
C33 C35 H35A 109.5
C33 C35 H35B 109.5
H35A C35 H35B 109.5
C33 C35 H35C 109.5
H35A C35 H35C 109.5
H35B C35 H35C 109.5
C42 C41 C46 117.91(14)
C42 C41 Pd1 125.01(12)
C46 C41 Pd1 116.97(11)
C41 C42 C43 120.57(16)
C41 C42 H42 119.7
C43 C42 H42 119.7
C44 C43 C42 120.64(16)
C44 C43 H43 119.7
C42 C43 H43 119.7
C43 C44 C45 119.38(16)
C43 C44 H44 120.3
C45 C44 H44 120.3
C44 C45 C46 120.32(17)
C44 C45 H45 119.8
C46 C45 H45 119.8
C45 C46 C41 120.80(16)
C45 C46 H46 119.6
C41 C46 H46 119.6
Cl1S C1S Cl2S 111.7(3)
Cl1S C1S H1S1 109.3
Cl2S C1S H1S1 109.3
Cl1S C1S H1S2 109.3
Cl2S C1S H1S2 109.3
H1S1 C1S H1S2 107.9

loop_
_geom_bond_atom_site_label_1
_geom_bond_atom_site_label_2
_geom_bond_distance
Br1 Pd1 2.4651(9)
Br1A Pd1 2.451(3)
Pd1 C41 2.0137(14)
Pd1 P1 2.3391(4)
Pd1 C21 2.4995(13)
P1 C11 1.8479(13)
P1 C5 1.9050(14)
P1 C1 1.9181(15)
C1 C4 1.535(2)
C1 C2 1.536(2)
C1 C3 1.537(2)
C2 H2A 0.9800
C2 H2B 0.9800
C2 H2C 0.9800
C3 H3A 0.9800
C3 H3B 0.9800
C3 H3C 0.9800
C4 H4A 0.9800
C4 H4B 0.9800
C4 H4C 0.9800
C5 C8 1.536(2)
C5 C6 1.538(2)
C5 C7 1.548(2)
C6 H6A 0.9800
C6 H6B 0.9800
C6 H6C 0.9800
C7 H7A 0.9800
C7 H7B 0.9800
C7 H7C 0.9800
C8 H8A 0.9800
C8 H8B 0.9800
C8 H8C 0.9800
C11 C16 1.4073(18)
C11 C12 1.4180(17)
C12 O1 1.3657(17)
C12 C13 1.3855(18)
O1 C17 1.4295(17)
C17 H17A 0.9800
C17 H17B 0.9800
C17 H17C 0.9800
C13 C14 1.390(2)
C13 H13 0.9500
C14 C15 1.3849(19)
C14 H14 0.9500
O2 C15 1.3765(17)
O2 C18 1.4206(18)
C18 H18A 0.9800
C18 H18B 0.9800
C18 H18C 0.9800
C15 C16 1.4141(18)
C16 C21 1.5082(18)
C21 C22 1.4240(18)
C21 C26 1.4314(18)
C22 C23 1.3977(19)
C22 C27 1.5200(19)
C27 C29 1.535(2)
C27 C28 1.535(2)
C27 H27 1.0000
C28 H28A 0.9800
C28 H28B 0.9800
C28 H28C 0.9800
C29 H29A 0.9800
C29 H29B 0.9800
C29 H29C 0.9800
C23 C24 1.386(2)
C23 H23 0.9500
C24 C25 1.399(2)
C24 C30 1.518(2)
C30 C32 1.510(3)
C30 C31 1.521(3)
C30 H30 1.0000
C31 H31A 0.9800
C31 H31B 0.9800
C31 H31C 0.9800
C32 H32A 0.9800
C32 H32B 0.9800
C32 H32C 0.9800
C25 C26 1.3849(19)
C25 H25 0.9500
C26 C33 1.5218(19)
C33 C35 1.530(2)
C33 C34 1.533(2)
C33 H33 1.0000
C34 H34A 0.9800
C34 H34B 0.9800
C34 H34C 0.9800
C35 H35A 0.9800
C35 H35B 0.9800
C35 H35C 0.9800
C41 C42 1.394(2)
C41 C46 1.395(2)
C42 C43 1.395(2)
C42 H42 0.9500
C43 C44 1.377(3)
C43 H43 0.9500
C44 C45 1.380(3)
C44 H44 0.9500
C45 C46 1.395(2)
C45 H45 0.9500
C46 H46 0.9500
C1S Cl1S 1.735(5)
C1S Cl2S 1.774(5)
C1S H1S1 0.9900
C1S H1S2 0.9900
